data_1517414
loop_
_publ_author_name
'Wu, Qiong'
'He, Jiangtu'
'Mei, Wenjie'
'Zhang, Zhao'
'Wu, Xiaohui'
'Sun, Fenyong'

_publ_section_title
;
 Arene ruthenium(ii) complex, a potent inhibitor against proliferation,
 migration and invasion of breast cancer cells, reduces stress fibers,
 focal adhesions and invadopodia.
;
_journal_issue 12
_journal_name_full 'Metallomics : integrated biometal science'
_journal_page_first 2204
_journal_page_last 2212
_journal_paper_doi 10.1039/c4mt00158c
_journal_volume 6
_journal_year 2014
_chemical_formula_sum 'C27 H18 Cl N5 O2.25 Ru'
_chemical_formula_weight 584.98
_chemical_name_systematic
;
?
;
_space_group_IT_number 114
_symmetry_space_group_name_Hall 'P -4 2n'
_symmetry_space_group_name_H-M 'P -4 21 c'
_atom_sites_solution_hydrogens geom
_atom_sites_solution_primary direct
_atom_sites_solution_secondary difmap
_audit_creation_method SHELXL-97
_cell_angle_alpha 90.00
_cell_angle_beta 90.00
_cell_angle_gamma 90.00
_cell_formula_units_Z 8
_cell_length_a 27.1414(5)
_cell_length_b 27.1414(5)
_cell_length_c 7.5825(4)
_cell_measurement_temperature 293(2)
_cell_volume 5585.7(3)
_computing_structure_refinement 'SHELXL-97 (Sheldrick, 1997)'
_computing_structure_solution 'SHELXS-97 (Sheldrick, 1990)'
_diffrn_ambient_temperature 293(2)
_diffrn_measured_fraction_theta_full 0.997
_diffrn_measured_fraction_theta_max 0.997
_diffrn_radiation_monochromator graphite
_diffrn_radiation_source 'fine-focus sealed tube'
_diffrn_radiation_type MoK\a
_diffrn_radiation_wavelength 0.71073
_diffrn_reflns_av_R_equivalents 0.0650
_diffrn_reflns_av_sigmaI/netI 0.0935
_diffrn_reflns_limit_h_max 31
_diffrn_reflns_limit_h_min -32
_diffrn_reflns_limit_k_max 19
_diffrn_reflns_limit_k_min -32
_diffrn_reflns_limit_l_max 9
_diffrn_reflns_limit_l_min -9
_diffrn_reflns_number 14890
_diffrn_reflns_theta_full 25.00
_diffrn_reflns_theta_max 25.00
_diffrn_reflns_theta_min 3.00
_exptl_absorpt_coefficient_mu 0.689
_exptl_crystal_density_diffrn 1.391
_exptl_crystal_density_method 'not measured'
_exptl_crystal_F_000 2352
_refine_diff_density_max 1.482
_refine_diff_density_min -0.497
_refine_diff_density_rms 0.131
_refine_ls_abs_structure_details 'Flack H D (1983), Acta Cryst. A39, 876-881'
_refine_ls_abs_structure_Flack -0.13(9)
_refine_ls_extinction_method none
_refine_ls_goodness_of_fit_ref 1.123
_refine_ls_hydrogen_treatment mixed
_refine_ls_matrix_type full
_refine_ls_number_parameters 327
_refine_ls_number_reflns 4856
_refine_ls_number_restraints 9
_refine_ls_restrained_S_all 1.122
_refine_ls_R_factor_all 0.0856
_refine_ls_R_factor_gt 0.0650
_refine_ls_shift/su_max 0.001
_refine_ls_shift/su_mean 0.000
_refine_ls_structure_factor_coef Fsqd
_refine_ls_weighting_details 'calc w=1/[\s^2^(Fo^2^)+(0.0999P)^2^+8.6727P] where P=(Fo^2^+2Fc^2^)/3'
_refine_ls_weighting_scheme calc
_refine_ls_wR_factor_gt 0.1963
_refine_ls_wR_factor_ref 0.2121
_reflns_number_gt 3856
_reflns_number_total 4856
_reflns_threshold_expression >2sigma(I)
_cod_data_source_file c4mt00158c3.cif
_cod_data_source_block 1
_cod_depositor_comments 'Adding full bibliography for 1517414.cif.'
_cod_database_code 1517414

loop_
_symmetry_equiv_pos_as_xyz
'x, y, z'
'-x, -y, z'
'y, -x, -z'
'-y, x, -z'
'-x+1/2, y+1/2, -z+1/2'
'x+1/2, -y+1/2, -z+1/2'
'-y+1/2, -x+1/2, z+1/2'
'y+1/2, x+1/2, z+1/2'

loop_
_atom_site_label
_atom_site_type_symbol
_atom_site_fract_x
_atom_site_fract_y
_atom_site_fract_z
_atom_site_U_iso_or_equiv
_atom_site_adp_type
_atom_site_occupancy
_atom_site_symmetry_multiplicity
_atom_site_calc_flag
_atom_site_refinement_flags
Ru1 Ru 0.54642(3) 0.25509(3) 0.22262(12) 0.0340(3) Uani 1 1 d .
Cl1 Cl 0.53095(11) 0.22282(12) -0.0660(4) 0.0510(8) Uani 1 1 d .
N1 N 0.6059(3) 0.2061(3) 0.2242(13) 0.0341(18) Uani 1 1 d .
N5 N 0.9220(3) 0.2453(4) -0.2773(14) 0.053(2) Uani 1 1 d .
H16A H 0.9430 0.2610 -0.3409 0.064 Uiso 1 1 calc R
C3 C 0.6899(4) 0.1476(3) 0.2106(15) 0.038(2) Uani 1 1 d .
H3A H 0.7176 0.1275 0.2053 0.045 Uiso 1 1 calc R
C1 C 0.6051(3) 0.1592(3) 0.2845(15) 0.036(2) Uani 1 1 d .
H1A H 0.5757 0.1466 0.3290 0.044 Uiso 1 1 calc R
N4 N 0.7776(3) 0.2757(3) -0.0670(11) 0.037(2) Uani 1 1 d .
H4A H 0.7872 0.3026 -0.1162 0.044 Uiso 1 1 calc R
C11 C 0.7309(4) 0.2670(4) 0.0013(14) 0.035(2) Uani 1 1 d .
C2 C 0.6457(3) 0.1295(4) 0.2823(16) 0.042(2) Uani 1 1 d .
H2A H 0.6442 0.0978 0.3279 0.050 Uiso 1 1 calc R
N2 N 0.6016(3) 0.2959(3) 0.1002(11) 0.035(2) Uani 1 1 d .
C4 C 0.6920(3) 0.1965(3) 0.1464(12) 0.030(2) Uani 1 1 d .
C9 C 0.6812(4) 0.3437(4) -0.0627(16) 0.042(3) Uani 1 1 d .
H9A H 0.7074 0.3593 -0.1181 0.050 Uiso 1 1 calc R
N3 N 0.7799(3) 0.1990(3) 0.0367(12) 0.037(2) Uani 1 1 d .
C12 C 0.7340(3) 0.2177(4) 0.0684(14) 0.035(2) Uani 1 1 d .
C8 C 0.6378(5) 0.3660(4) -0.0496(16) 0.050(3) Uani 1 1 d .
H8A H 0.6340 0.3975 -0.0962 0.060 Uiso 1 1 calc R
C17 C 0.9271(3) 0.1976(4) -0.2166(16) 0.042(2) Uani 1 1 d .
C6 C 0.6467(3) 0.2732(4) 0.0876(13) 0.032(2) Uani 1 1 d .
C18 C 0.8855(3) 0.1874(4) -0.1091(15) 0.039(3) Uani 1 1 d .
C5 C 0.6492(3) 0.2239(3) 0.1553(12) 0.026(2) Uani 1 1 d .
C16 C 0.8769(4) 0.2636(4) -0.2177(16) 0.050(3) Uani 1 1 d .
H16B H 0.8643 0.2945 -0.2447 0.060 Uiso 1 1 calc R
C7 C 0.5969(4) 0.3426(4) 0.0350(15) 0.043(3) Uani 1 1 d .
H7A H 0.5671 0.3592 0.0456 0.052 Uiso 1 1 calc R
C10 C 0.6872(4) 0.2955(4) 0.0087(15) 0.038(3) Uani 1 1 d .
C13 C 0.8051(4) 0.2354(4) -0.0437(14) 0.038(2) Uani 1 1 d .
C14 C 0.8544(3) 0.2302(4) -0.1162(14) 0.033(2) Uani 1 1 d .
C22 C 0.9639(4) 0.1643(4) -0.2490(18) 0.054(3) Uani 1 1 d .
H22A H 0.9900 0.1721 -0.3233 0.065 Uiso 1 1 calc R
C19 C 0.8838(4) 0.1421(4) -0.0278(17) 0.047(3) Uani 1 1 d .
H19A H 0.8573 0.1343 0.0447 0.056 Uiso 1 1 calc R
C21 C 0.9613(4) 0.1193(5) -0.1695(18) 0.059(4) Uani 1 1 d .
H21A H 0.9855 0.0959 -0.1908 0.071 Uiso 1 1 calc R
C20 C 0.9210(5) 0.1080(5) -0.052(2) 0.065(4) Uani 1 1 d .
H20A H 0.9200 0.0779 0.0064 0.078 Uiso 1 1 calc R
C28 C 0.4685(4) 0.2624(4) 0.2710(18) 0.064(4) Uani 1 1 d D
H28A H 0.4422 0.2566 0.1950 0.077 Uiso 1 1 calc R
C23 C 0.4876(4) 0.3095(4) 0.2755(16) 0.059(3) Uani 1 1 d D
H23A H 0.4751 0.3350 0.2071 0.071 Uiso 1 1 calc R
C25 C 0.5461(5) 0.2792(4) 0.4965(13) 0.052(3) Uani 1 1 d D
H25A H 0.5723 0.2852 0.5723 0.062 Uiso 1 1 calc R
C27 C 0.4855(4) 0.2229(5) 0.3720(17) 0.063(4) Uani 1 1 d D
H27A H 0.4716 0.1917 0.3638 0.075 Uiso 1 1 calc R
C24 C 0.5271(4) 0.3158(4) 0.3906(14) 0.063(4) Uani 1 1 d D
H24A H 0.5417 0.3468 0.3962 0.075 Uiso 1 1 calc R
C26 C 0.5244(4) 0.2330(5) 0.4856(15) 0.066(4) Uani 1 1 d D
H26A H 0.5364 0.2079 0.5569 0.079 Uiso 1 1 calc R
O1 O 0.0000 0.0000 0.0000 0.052(5) Uani 1 4 d S
O2 O 0.8172(4) 0.3758(3) 0.8283(19) 0.111(5) Uani 1 1 d .
O3 O 0.9914(4) 0.0672(4) 0.3694(15) 0.095(3) Uani 1 1 d .

loop_
_atom_site_aniso_label
_atom_site_aniso_U_11
_atom_site_aniso_U_22
_atom_site_aniso_U_33
_atom_site_aniso_U_23
_atom_site_aniso_U_13
_atom_site_aniso_U_12
Ru1 0.0271(4) 0.0405(5) 0.0346(4) -0.0005(4) 0.0003(4) 0.0039(3)
Cl1 0.0438(16) 0.0683(19) 0.0409(15) -0.0122(14) -0.0095(13) 0.0121(14)
N1 0.027(4) 0.042(5) 0.033(4) 0.003(4) -0.004(4) 0.001(3)
N5 0.032(4) 0.073(6) 0.054(5) 0.003(6) 0.011(5) -0.003(5)
C3 0.040(5) 0.038(5) 0.035(5) -0.009(5) -0.004(5) 0.014(5)
C1 0.035(5) 0.035(5) 0.040(5) 0.007(5) -0.005(5) -0.009(4)
N4 0.026(4) 0.035(5) 0.049(6) 0.003(4) 0.002(4) -0.003(4)
C11 0.034(6) 0.033(6) 0.038(5) -0.003(4) 0.000(4) 0.005(5)
C2 0.037(5) 0.034(5) 0.056(6) 0.004(6) 0.004(6) 0.001(5)
N2 0.041(5) 0.031(5) 0.033(5) 0.003(4) -0.001(4) 0.000(4)
C4 0.035(5) 0.025(5) 0.030(5) -0.001(4) -0.005(4) -0.001(4)
C9 0.035(6) 0.037(6) 0.054(7) -0.003(5) 0.011(5) -0.002(5)
N3 0.027(4) 0.040(5) 0.044(5) 0.000(4) 0.002(4) 0.007(4)
C12 0.018(5) 0.044(6) 0.043(6) -0.004(5) 0.003(4) 0.004(4)
C8 0.059(8) 0.037(6) 0.054(8) 0.004(6) 0.004(6) -0.007(6)
C17 0.027(5) 0.056(7) 0.042(6) -0.009(6) -0.005(5) 0.001(5)
C6 0.029(5) 0.036(5) 0.031(5) -0.008(4) -0.003(4) 0.011(4)
C18 0.023(5) 0.051(6) 0.042(6) -0.003(5) -0.003(5) -0.009(5)
C5 0.022(5) 0.028(5) 0.026(5) -0.001(4) -0.004(4) 0.001(4)
C16 0.049(6) 0.049(6) 0.052(6) -0.007(6) -0.016(6) 0.008(5)
C7 0.033(6) 0.048(7) 0.049(7) -0.001(6) -0.014(5) 0.008(5)
C10 0.041(6) 0.035(6) 0.038(6) 0.000(5) -0.008(5) -0.002(5)
C13 0.038(6) 0.038(6) 0.038(6) -0.010(5) -0.007(5) 0.012(5)
C14 0.020(5) 0.036(5) 0.043(6) -0.005(5) 0.002(4) -0.007(4)
C22 0.033(6) 0.066(8) 0.064(9) -0.015(7) 0.002(6) -0.007(5)
C19 0.034(6) 0.048(7) 0.059(8) -0.008(6) 0.001(5) -0.009(5)
C21 0.026(6) 0.077(9) 0.075(9) -0.031(8) -0.001(6) 0.004(6)
C20 0.054(8) 0.044(7) 0.097(11) -0.011(7) -0.041(8) 0.005(6)
C28 0.027(5) 0.104(10) 0.062(8) -0.034(10) 0.011(6) 0.002(6)
C23 0.044(6) 0.069(8) 0.063(8) -0.004(8) 0.020(7) 0.025(6)
C25 0.069(8) 0.057(7) 0.030(6) -0.012(5) -0.009(6) -0.005(7)
C27 0.056(8) 0.060(8) 0.072(10) 0.009(8) 0.024(8) -0.005(7)
C24 0.081(10) 0.053(8) 0.053(8) -0.028(7) 0.014(7) -0.012(7)
C26 0.057(8) 0.104(12) 0.036(7) 0.007(7) 0.012(6) 0.029(9)
O1 0.016(4) 0.016(4) 0.125(16) 0.000 0.000 0.000
O2 0.094(7) 0.037(5) 0.203(14) 0.057(7) 0.101(9) 0.044(5)
O3 0.103(8) 0.091(8) 0.092(8) 0.018(7) 0.017(7) 0.005(7)

loop_
_atom_type_symbol
_atom_type_description
_atom_type_scat_dispersion_real
_atom_type_scat_dispersion_imag
_atom_type_scat_source
C C 0.0033 0.0016 'International Tables Vol C Tables 4.2.6.8 and 6.1.1.4'
H H 0.0000 0.0000 'International Tables Vol C Tables 4.2.6.8 and 6.1.1.4'
N N 0.0061 0.0033 'International Tables Vol C Tables 4.2.6.8 and 6.1.1.4'
Cl Cl 0.1484 0.1585 'International Tables Vol C Tables 4.2.6.8 and 6.1.1.4'
O O 0.0106 0.0060 'International Tables Vol C Tables 4.2.6.8 and 6.1.1.4'
Ru Ru -1.2594 0.8363 'International Tables Vol C Tables 4.2.6.8 and 6.1.1.4'

loop_
_geom_angle_atom_site_label_1
_geom_angle_atom_site_label_2
_geom_angle_atom_site_label_3
_geom_angle
N2 Ru1 N1 77.6(3)
N2 Ru1 Cl1 85.0(2)
N1 Ru1 Cl1 84.7(3)
C1 N1 C5 118.2(8)
C1 N1 Ru1 126.1(6)
C5 N1 Ru1 115.8(6)
C17 N5 C16 108.2(9)
C2 C3 C4 119.7(9)
N1 C1 C2 122.5(9)
C13 N4 C11 108.7(9)
N4 C11 C10 133.2(10)
N4 C11 C12 103.9(8)
C10 C11 C12 122.9(9)
C1 C2 C3 119.3(9)
C7 N2 C6 118.3(9)
C7 N2 Ru1 125.9(7)
C6 N2 Ru1 115.8(6)
C5 C4 C12 118.7(8)
C5 C4 C3 117.1(9)
C12 C4 C3 124.1(9)
C8 C9 C10 119.5(10)
C13 N3 C12 105.8(8)
N3 C12 C4 131.4(9)
N3 C12 C11 109.6(9)
C4 C12 C11 119.0(8)
C9 C8 C7 121.2(11)
C22 C17 N5 129.2(11)
C22 C17 C18 123.7(11)
N5 C17 C18 107.1(9)
N2 C6 C10 122.7(9)
N2 C6 C5 115.8(9)
C10 C6 C5 121.5(9)
C19 C18 C17 117.1(10)
C19 C18 C14 136.1(10)
C17 C18 C14 106.8(9)
N1 C5 C4 123.2(8)
N1 C5 C6 115.1(8)
C4 C5 C6 121.7(8)
C14 C16 N5 110.2(9)
N2 C7 C8 120.0(10)
C6 C10 C11 116.2(10)
C6 C10 C9 118.2(10)
C11 C10 C9 125.6(10)
N4 C13 N3 112.0(9)
N4 C13 C14 122.9(10)
N3 C13 C14 124.6(9)
C16 C14 C18 107.6(9)
C16 C14 C13 124.9(10)
C18 C14 C13 127.2(9)
C21 C22 C17 118.3(11)
C18 C19 C20 121.0(12)
C22 C21 C20 120.2(11)
C19 C20 C21 119.6(12)
C23 C28 C27 125.0(11)
C28 C23 C24 114.8(11)
C24 C25 C26 117.3(11)
C26 C27 C28 116.0(11)
C25 C24 C23 124.3(11)
C25 C26 C27 122.5(11)

loop_
_geom_bond_atom_site_label_1
_geom_bond_atom_site_label_2
_geom_bond_distance
Ru1 N2 2.081(8)
Ru1 N1 2.090(7)
Ru1 Cl1 2.395(3)
N1 C1 1.355(11)
N1 C5 1.375(11)
N5 C17 1.382(14)
N5 C16 1.395(14)
C3 C2 1.404(14)
C3 C4 1.414(13)
C1 C2 1.365(13)
N4 C13 1.338(14)
N4 C11 1.389(13)
C11 C10 1.418(14)
C11 C12 1.433(14)
N2 C7 1.369(13)
N2 C6 1.372(12)
C4 C5 1.382(13)
C4 C12 1.407(13)
C9 C8 1.328(15)
C9 C10 1.424(15)
N3 C13 1.347(13)
N3 C12 1.367(12)
C8 C7 1.431(16)
C17 C22 1.369(15)
C17 C18 1.419(14)
C6 C10 1.389(15)
C6 C5 1.434(13)
C18 C19 1.377(16)
C18 C14 1.435(14)
C16 C14 1.337(15)
C13 C14 1.453(14)
C22 C21 1.362(17)
C19 C20 1.380(17)
C21 C20 1.442(19)
C28 C23 1.379(9)
C28 C27 1.396(9)
C23 C24 1.393(9)
C25 C24 1.377(9)
C25 C26 1.386(9)
C27 C26 1.391(9)
